data_9004623
loop_
_publ_author_name
'Krivovichev, S. V.'
'Burns, P. C.'

_publ_section_title
;
 Crystal chemistry of uranyl molybdates. IV. The structures of
 M2[(UO2)6(MoO4)7(H2O)2] (M=Cs,NH4)
;
_journal_name_full 'The Canadian Mineralogist'
_journal_page_first 207
_journal_page_last 214
_journal_paper_doi 10.2113/gscanmin.39.1.207
_journal_volume 39
_journal_year 2001
_chemical_formula_structural Cs2[(UO2)6(MoO4)7(H2O)2]
_chemical_formula_sum 'Cs3 H4 Mo7 O42 U6'
_space_group_IT_number 57
_symmetry_space_group_name_Hall '-P 2c 2b'
_symmetry_space_group_name_H-M 'P b c m'
_cell_angle_alpha 90
_cell_angle_beta 90
_cell_angle_gamma 90
_cell_formula_units_Z 4
_cell_length_a 13.990
_cell_length_b 10.808
_cell_length_c 25.671
_cell_volume 3881.556
_database_code_amcsd 0005716
_exptl_crystal_density_diffrn 5.432
_cod_original_formula_sum 'Cs3 U6 Mo7 O42 H4'
_cod_database_code 9004623
_amcsd_formula_title Cs2[(UO2)6(MoO4)7(H2O)2]

loop_
_space_group_symop_operation_xyz
x,y,z
x,1/2-y,1/2+z
-x,1/2+y,1/2-z
-x,1/2+y,z
x,1/2-y,-z
x,y,1/2-z
-x,-y,1/2+z
-x,-y,-z

loop_
_atom_site_aniso_label
_atom_site_aniso_U_11
_atom_site_aniso_U_22
_atom_site_aniso_U_33
_atom_site_aniso_U_12
_atom_site_aniso_U_13
_atom_site_aniso_U_23
Cs1 0.03400 0.01580 0.01780 0.00000 0.00000 -0.00200
Cs2 0.06600 0.03400 0.09100 -0.01700 0.01800 -0.03300
U1 0.02040 0.01800 0.01120 -0.00460 0.00000 0.00000
U2 0.01220 0.00950 0.01290 0.00040 -0.00120 -0.00010
U3 0.01370 0.01280 0.01440 -0.00060 0.00050 0.00090
U4 0.02110 0.01280 0.01030 0.00040 0.00000 0.00000
Mo1 0.01100 0.01400 0.01900 0.00000 0.00000 0.00180
Mo2 0.01470 0.01020 0.01100 -0.00180 0.00080 -0.00100
Mo3 0.01460 0.01170 0.01050 0.00010 0.00100 0.00060
Mo4 0.01370 0.01470 0.01560 -0.00180 0.00260 0.00060

loop_
_atom_site_label
_atom_site_fract_x
_atom_site_fract_y
_atom_site_fract_z
_atom_site_U_iso_or_equiv
_atom_site_type_symbol
_atom_site_attached_hydrogens
Cs1 -0.38170 -0.25000 0.50000 0.02240 Cs 0
Cs2 0.14470 -0.26820 0.18500 0.06400 Cs 0
U1 0.13221 0.09692 0.25000 0.01650 U 0
U2 -0.36884 -0.57221 0.41534 0.01150 U 0
U3 -0.13429 -0.06128 0.42750 0.01370 U 0
U4 -0.39274 -0.98710 0.25000 0.01470 U 0
Mo1 -0.17120 0.25000 0.50000 0.01470 Mo 0
Mo2 -0.39019 -0.91560 0.40159 0.01200 Mo 0
Mo3 -0.33470 -0.26120 0.34624 0.01230 Mo 0
Mo4 0.10653 0.08100 0.40084 0.01470 Mo 0
O1 -0.27100 -0.00100 0.25000 0.02300 O 0
O2 -0.42810 -0.77230 0.43050 0.01100 O 0
O3 -0.11530 -0.01570 0.36200 0.01700 O 0
O4 -0.38820 -0.52030 0.48060 0.01900 O 0
O5 -0.16120 -0.11150 0.49220 0.02300 O 0
O6 -0.51700 -0.97000 0.25000 0.02700 O 0
O7 -0.34660 -0.62450 0.35010 0.01900 O 0
O8 -0.27430 -0.94450 0.42590 0.01700 O 0
O9 -0.10310 0.13950 0.46670 0.01700 O 0
O10 -0.40370 -0.15730 0.30900 0.02000 O 0
O11 0.22930 0.05120 0.40840 0.02000 O 0
O12 -0.37750 -0.89880 0.33360 0.01800 O 0
O13 0.07770 0.23840 0.41270 0.02100 O 0
O14 -0.26950 -0.17880 0.39400 0.02000 O 0
O15 -0.25490 -0.33280 0.30430 0.02100 O 0
O16 -0.46100 -0.04740 0.41380 0.01200 O 0
O17 -0.40840 -0.37140 0.37780 0.01700 O 0
O18 -0.24200 0.18000 0.54880 0.02500 O 0
Wat19 -0.03600 0.00800 0.25000 0.03600 O 2
O20 0.03320 -0.02710 0.43430 0.01000 O 0
Wat21 -0.36900 -0.75400 0.25000 0.02800 O 2
O22 0.08050 0.05880 0.33440 0.03100 O 0
O23 0.07500 0.24200 0.25000 0.03600 O 0
O24 0.18500 -0.05200 0.25000 0.02500 O 0

loop_
_cod_changelog_entry_id
_cod_changelog_entry_author
_cod_changelog_entry_date
_cod_changelog_entry_text
1
;cod-tools version 3.8.0
Id: cif_guess_AMCSD_atom_types 9574 2023-05-10 09:00:05Z saulius
;
2023-05-10T18:49:19+03:00
;Derived atom types and hydrogen counts
from atom names that follow the AMCSD naming convention
(Wat == water, O-H == hydroxyl).
;

loop_
_cod_related_entry_id
_cod_related_entry_database
_cod_related_entry_code
1 AMCSD 0005716
